data_2006847
loop_
_publ_author_name
'Vassilios Nastopoulos'
'Ourania Gourgioti'
'George Balayiannis'
'George Karigiannis'
'Dionissios Papaioannou'
'Constantin Kavounis'

_publ_section_title
(3a<i>R</i>,7a<i>S</i>)-<i>N</i>-Triphenylmethyl-1,2,3,3a,5,6,7,7a-octahydropyrano[3,2-<i>b</i>]pyrrol-2-one
_journal_issue 12
_journal_name_full 'Acta Crystallographica Section C'
_journal_page_first 1971
_journal_page_last 1973
_journal_paper_doi 10.1107/S010827019701158X
_journal_volume 53
_journal_year 1997
_chemical_formula_moiety 'C26 H25 N O2'
_chemical_formula_sum 'C26 H25 N O2'
_chemical_formula_weight 383.47
_chemical_melting_point 240(2)
_chemical_name_systematic
;
(3aR, 7aS)-N-Triphenylmethyl-3a,6,7,7a-tetrahydropyrano-[2,3-d]pyrrolid-2-one
;
_space_group_IT_number 19
_symmetry_cell_setting orthorhombic
_symmetry_space_group_name_Hall 'P 2ac 2ab'
_symmetry_space_group_name_H-M 'P 21 21 21'
_cell_angle_alpha 90.00
_cell_angle_beta 90.00
_cell_angle_gamma 90.00
_cell_formula_units_Z 4
_cell_length_a 9.518(2)
_cell_length_b 14.003(2)
_cell_length_c 14.977(3)
_cell_measurement_reflns_used 44
_cell_measurement_temperature 293(2)
_cell_measurement_theta_max 19.81
_cell_measurement_theta_min 10.49
_cell_volume 1996.1(6)
_computing_cell_refinement 'Stoe DIF4'
_computing_data_collection 'Stoe DIF4'
_computing_data_reduction 'Stoe REDU4'
_computing_molecular_graphics 'PLATON (Spek,1990)'
_computing_publication_material 'SHELXL93 (Sheldrick, 1993)'
_computing_structure_refinement 'SHELXL93 (Sheldrick, 1993)'
_computing_structure_solution 'SHELXS86 (Sheldrick, 1990)'
_diffrn_ambient_temperature 293(2)
_diffrn_measurement_device_type 'Philips PW1100 (updated by Stoe)'
_diffrn_measurement_method '\w-2\q scans'
_diffrn_radiation_monochromator graphite
_diffrn_radiation_source 'fine-focus sealed tube'
_diffrn_radiation_type MoK\a
_diffrn_radiation_wavelength 0.71069
_diffrn_reflns_av_sigmaI/netI 0.0127
_diffrn_reflns_limit_h_max 11
_diffrn_reflns_limit_h_min 0
_diffrn_reflns_limit_k_max 16
_diffrn_reflns_limit_k_min 0
_diffrn_reflns_limit_l_max 17
_diffrn_reflns_limit_l_min 0
_diffrn_reflns_number 1970
_diffrn_reflns_theta_max 24.95
_diffrn_reflns_theta_min 2.54
_diffrn_standards_decay_% 2.5
_diffrn_standards_interval_time 120
_diffrn_standards_number 3
_exptl_absorpt_coefficient_mu 0.080
_exptl_absorpt_correction_type none
_exptl_crystal_colour colourless
_exptl_crystal_density_diffrn 1.276
_exptl_crystal_density_method 'not measured'
_exptl_crystal_description prism
_exptl_crystal_F_000 816
_exptl_crystal_size_max 0.90
_exptl_crystal_size_mid 0.45
_exptl_crystal_size_min 0.35
_refine_diff_density_max 0.210
_refine_diff_density_min -0.189
_refine_ls_extinction_coef 0.026(3)
_refine_ls_extinction_method 'SHELXL93 (Sheldrick, 1993)'
_refine_ls_goodness_of_fit_all 1.095
_refine_ls_goodness_of_fit_ref 1.105
_refine_ls_hydrogen_treatment noref
_refine_ls_matrix_type full
_refine_ls_number_parameters 263
_refine_ls_number_reflns 1970
_refine_ls_number_restraints 0
_refine_ls_R_factor_all 0.0418
_refine_ls_R_factor_gt 0.0406
_refine_ls_shift/su_max 0.001
_refine_ls_shift/su_mean 0.000
_refine_ls_structure_factor_coef Fsqd
_refine_ls_weighting_details 'calc w = 1/[\s^2^(Fo^2^)+(0.0775P)^2^+0.2172P] where P=(Fo^2^+2Fc^2^)/3'
_refine_ls_weighting_scheme calc
_refine_ls_wR_factor_all 0.1067
_refine_ls_wR_factor_ref 0.1053
_reflns_number_gt 1895
_reflns_number_total 1970
_reflns_threshold_expression I>2\s(I)
_cod_data_source_file ln1010.cif
_cod_data_source_block I
_cod_depositor_comments
;
The following automatic conversions were performed:

'_chemical_melting_point' value '238-242' was changed to '240(2)' -
the average value was taken and precision was estimated.

Automatic conversion script
Id: cif_fix_values 1646 2011-03-28 12:23:43Z adriana 

The following automatic conversions were performed:

'_chemical_melting_point' value '238-242' was changed to '240(2)' -
the average value was taken and precision was estimated.

Automatic conversion script
Id: cif_fix_values 1715 2011-07-08 13:25:40Z adriana 
;
_cod_original_cell_volume 1996.0(6)
_cod_database_code 2006847

loop_
_symmetry_equiv_pos_as_xyz
'x, y, z'
'-x+1/2, -y, z+1/2'
'x+1/2, -y+1/2, -z'
'-x, y+1/2, -z+1/2'

loop_
_atom_site_label
_atom_site_fract_x
_atom_site_fract_y
_atom_site_fract_z
_atom_site_U_iso_or_equiv
_atom_site_adp_type
_atom_site_calc_flag
_atom_site_refinement_flags
_atom_site_occupancy
_atom_site_disorder_group
_atom_site_type_symbol
N1 .6139(2) 1.01137(12) .17331(11) .0346(4) Uani d . 1 . N
C2 .7414(2) .96865(14) .18883(14) .0376(5) Uani d . 1 . C
C3 .7497(2) .87872(15) .13233(15) .0420(5) Uani d . 1 . C
H3A .8443(2) .86754(15) .11053(15) .050 Uiso calc R 1 . H
H3B .7174(2) .82300(15) .16488(15) .050 Uiso calc R 1 . H
C3a .6512(2) .90475(15) .05810(14) .0388(5) Uani d . 1 . C
H3a .6988(2) .95057(15) .01897(14) .047 Uiso calc R 1 . H
O4 .6027(2) .82832(11) .00531(11) .0511(4) Uani d . 1 . O
C5 .5164(3) .8679(2) -.0652(2) .0558(6) Uani d . 1 . C
H5A .4798(3) .8164(2) -.1017(2) .067 Uiso calc R 1 . H
H5B .5739(3) .9084(2) -.1030(2) .067 Uiso calc R 1 . H
C6 .3950(3) .9259(2) -.0281(2) .0539(6) Uani d . 1 . C
H6A .3319(3) .8836(2) .0039(2) .065 Uiso calc R 1 . H
H6B .3431(3) .9539(2) -.0773(2) .065 Uiso calc R 1 . H
C7 .4430(3) 1.0056(2) .03496(15) .0468(6) Uani d . 1 . C
H7A .4978(3) 1.0529(2) .00289(15) .056 Uiso calc R 1 . H
H7B .3627(3) 1.0369(2) .06207(15) .056 Uiso calc R 1 . H
C7a .5326(2) .95644(14) .10589(13) .0363(5) Uani d . 1 . C
H7a .4745(2) .90915(14) .13697(13) .044 Uiso calc R 1 . H
O2 .8306(2) .99698(11) .24039(12) .0503(4) Uani d . 1 . O
C8 .5668(2) 1.09143(14) .23134(13) .0333(5) Uani d . 1 . C
C9 .4127(2) 1.11834(14) .20853(13) .0346(5) Uani d . 1 . C
C10 .3748(3) 1.2061(2) .1723(2) .0443(5) Uani d . 1 . C
H10 .4436(3) 1.2507(2) .1578(2) .053 Uiso calc R 1 . H
C11 .2340(3) 1.2272(2) .1577(2) .0566(7) Uani d . 1 . C
H11 .2095(3) 1.2857(2) .1329(2) .068 Uiso calc R 1 . H
C12 .1306(2) 1.1630(2) .1792(2) .0538(7) Uani d . 1 . C
H12 .0368(2) 1.1780(2) .1691(2) .065 Uiso calc R 1 . H
C13 .1670(2) 1.0759(2) .2161(2) .0464(6) Uani d . 1 . C
H13 .0974(2) 1.0320(2) .2307(2) .056 Uiso calc R 1 . H
C14 .3058(2) 1.0543(2) .23119(14) .0408(5) Uani d . 1 . C
H14 .3291(2) .9960(2) .25695(14) .049 Uiso calc R 1 . H
C15 .6687(2) 1.17545(14) .21519(14) .0355(4) Uani d . 1 . C
C16 .7340(2) 1.22679(15) .28227(15) .0429(5) Uani d . 1 . C
H16 .7196(2) 1.20955(15) .34154(15) .051 Uiso calc R 1 . H
C17 .8206(3) 1.3035(2) .2626(2) .0500(6) Uani d . 1 . C
H17 .8631(3) 1.3371(2) .3088(2) .060 Uiso calc R 1 . H
C18 .8447(3) 1.33071(15) .1756(2) .0524(6) Uani d . 1 . C
H18 .9019(3) 1.38282(15) .1629(2) .063 Uiso calc R 1 . H
C19 .7829(3) 1.2798(2) .1079(2) .0531(6) Uani d . 1 . C
H19 .7987(3) 1.2972(2) .0488(2) .064 Uiso calc R 1 . H
C20 .6970(3) 1.2023(2) .1271(2) .0462(5) Uani d . 1 . C
H20 .6575(3) 1.1676(2) .0805(2) .055 Uiso calc R 1 . H
C21 .5565(2) 1.06009(14) .33034(13) .0339(4) Uani d . 1 . C
C22 .5044(2) 1.1256(2) .39194(14) .0401(5) Uani d . 1 . C
H22 .4888(2) 1.1884(2) .37434(14) .048 Uiso calc R 1 . H
C23 .4756(2) 1.0989(2) .4784(2) .0461(5) Uani d . 1 . C
H23 .4415(2) 1.1438(2) .5188(2) .055 Uiso calc R 1 . H
C24 .4972(3) 1.0056(2) .5057(2) .0556(7) Uani d . 1 . C
H24 .4782(3) .9877(2) .5643(2) .067 Uiso calc R 1 . H
C25 .5469(3) .9399(2) .4456(2) .0529(6) Uani d . 1 . C
H25 .5613(3) .8771(2) .4636(2) .064 Uiso calc R 1 . H
C26 .5758(3) .96649(15) .3583(2) .0427(5) Uani d . 1 . C
H26 .6084(3) .92107(15) .3180(2) .051 Uiso calc R 1 . H

loop_
_atom_site_aniso_label
_atom_site_aniso_U_11
_atom_site_aniso_U_22
_atom_site_aniso_U_33
_atom_site_aniso_U_12
_atom_site_aniso_U_13
_atom_site_aniso_U_23
N1 .0375(8) .0319(8) .0343(8) .0019(7) -.0012(7) -.0007(7)
C2 .0362(9) .0363(10) .0403(10) -.0022(9) .0011(9) .0054(9)
C3 .0454(11) .0352(10) .0455(11) .0081(9) .0068(10) .0024(9)
C3a .0473(11) .0316(9) .0376(10) .0002(9) .0080(9) -.0011(8)
O4 .0695(10) .0373(8) .0464(8) .0037(8) .0027(8) -.0097(7)
C5 .073(2) .0543(13) .0405(11) -.0005(13) -.0018(12) -.0153(12)
C6 .0592(14) .0633(15) .0392(11) .0001(13) -.0078(11) -.0089(12)
C7 .0549(13) .0478(12) .0379(11) .0108(11) -.0048(10) -.0058(10)
C7a .0404(10) .0342(10) .0344(10) -.0018(9) .0012(8) -.0029(8)
O2 .0420(8) .0504(9) .0585(10) .0015(8) -.0077(8) -.0003(8)
C8 .0383(10) .0295(9) .0321(10) .0012(8) -.0013(8) .0009(8)
C9 .0400(10) .0353(10) .0286(9) .0050(9) -.0022(8) -.0057(8)
C10 .0520(12) .0330(10) .0478(12) .0038(10) -.0078(11) -.0042(10)
C11 .0635(14) .0419(12) .0645(15) .0157(12) -.0187(13) -.0088(12)
C12 .0412(11) .0594(15) .0609(15) .0134(11) -.0143(11) -.0186(13)
C13 .0408(11) .0580(14) .0405(11) -.0013(11) -.0015(10) -.0088(11)
C14 .0444(11) .0421(11) .0357(10) .0004(10) -.0005(9) .0019(9)
C15 .0390(10) .0283(9) .0394(10) .0011(8) .0004(9) .0042(8)
C16 .0473(11) .0371(10) .0441(11) -.0002(10) -.0050(10) .0021(9)
C17 .0547(13) .0334(10) .0621(14) -.0065(11) -.0057(12) .0002(11)
C18 .0557(13) .0295(10) .072(2) -.0026(10) .0085(13) .0077(11)
C19 .0669(15) .0414(12) .0510(13) -.0047(12) .0116(12) .0117(10)
C20 .0584(13) .0412(11) .0391(10) -.0087(11) .0025(11) .0038(10)
C21 .0372(10) .0317(9) .0328(9) -.0025(8) -.0032(8) .0039(8)
C22 .0435(11) .0383(11) .0385(10) .0008(9) -.0022(9) .0005(9)
C23 .0478(12) .0549(13) .0356(11) -.0029(11) .0007(10) -.0030(10)
C24 .067(2) .066(2) .0347(11) -.0184(13) -.0001(12) .0093(12)
C25 .075(2) .0390(11) .0451(12) -.0106(12) -.0036(12) .0113(10)
C26 .0552(13) .0320(10) .0408(11) -.0038(10) -.0035(11) .0030(9)

loop_
_atom_type_symbol
_atom_type_description
_atom_type_scat_dispersion_real
_atom_type_scat_dispersion_imag
_atom_type_scat_source
C C 0.0033 0.0016 'International Tables Vol C Tables 4.2.6.8 and 6.1.1.4'
H H 0.0000 0.0000 'International Tables Vol C Tables 4.2.6.8 and 6.1.1.4'
N N 0.0061 0.0033 'International Tables Vol C Tables 4.2.6.8 and 6.1.1.4'
O O 0.0106 0.0060 'International Tables Vol C Tables 4.2.6.8 and 6.1.1.4'

loop_
_geom_angle_atom_site_label_1
_geom_angle_atom_site_label_2
_geom_angle_atom_site_label_3
_geom_angle
_geom_angle_publ_flag
C2 N1 C7a 110.5(2) yes
C2 N1 C8 119.7(2) no
C7a N1 C8 129.0(2) no
O2 C2 N1 125.7(2) yes
O2 C2 C3 126.0(2) yes
N1 C2 C3 108.3(2) yes
C3a C3 C2 100.3(2) yes
C3a C3 H3A 111.72(12) no
C2 C3 H3A 111.72(12) no
C3a C3 H3B 111.72(12) no
C2 C3 H3B 111.72(11) no
H3A C3 H3B 109.5 no
O4 C3a C3 115.9(2) no
O4 C3a C7a 112.5(2) yes
C3 C3a C7a 103.4(2) no
O4 C3a H3a 108.26(11) no
C3 C3a H3a 108.26(12) no
C7a C3a H3a 108.26(11) no
C3a O4 C5 107.7(2) no
O4 C5 C6 111.7(2) no
O4 C5 H5A 109.29(12) no
C6 C5 H5A 109.29(14) no
O4 C5 H5B 109.29(14) no
C6 C5 H5B 109.3(2) no
H5A C5 H5B 107.9 no
C5 C6 C7 112.9(2) no
C5 C6 H6A 109.0(2) no
C7 C6 H6A 109.01(14) no
C5 C6 H6B 109.01(14) no
C7 C6 H6B 109.01(14) no
H6A C6 H6B 107.8 no
C7a C7 C6 105.5(2) no
C7a C7 H7A 110.64(13) no
C6 C7 H7A 110.64(14) no
C7a C7 H7B 110.64(12) no
C6 C7 H7B 110.64(14) no
H7A C7 H7B 108.8 no
N1 C7a C3a 100.3(2) yes
N1 C7a C7 122.0(2) no
C3a C7a C7 107.6(2) no
N1 C7a H7a 108.70(11) no
C3a C7a H7a 108.70(11) no
C7 C7a H7a 108.70(13) no
N1 C8 C15 107.1(2) no
N1 C8 C21 111.4(2) no
C15 C8 C21 113.9(2) no
N1 C8 C9 109.8(2) no
C15 C8 C9 112.0(2) no
C21 C8 C9 102.7(2) no
C10 C9 C14 118.2(2) no
C10 C9 C8 123.1(2) no
C14 C9 C8 118.6(2) no
C11 C10 C9 119.9(2) no
C11 C10 H10 120.0(2) no
C9 C10 H10 120.03(13) no
C12 C11 C10 121.1(2) no
C12 C11 H11 119.45(14) no
C10 C11 H11 119.5(2) no
C11 C12 C13 119.5(2) no
C11 C12 H12 120.26(14) no
C13 C12 H12 120.26(14) no
C14 C13 C12 120.0(2) no
C14 C13 H13 119.99(15) no
C12 C13 H13 119.99(14) no
C13 C14 C9 121.2(2) no
C13 C14 H14 119.38(15) no
C9 C14 H14 119.38(12) no
C16 C15 C20 117.3(2) no
C16 C15 C8 124.4(2) no
C20 C15 C8 118.3(2) no
C15 C16 C17 121.0(2) no
C15 C16 H16 119.48(12) no
C17 C16 H16 119.48(15) no
C18 C17 C16 121.0(2) no
C18 C17 H17 119.51(14) no
C16 C17 H17 119.51(15) no
C19 C18 C17 119.0(2) no
C19 C18 H18 120.50(14) no
C17 C18 H18 120.50(14) no
C18 C19 C20 120.3(2) no
C18 C19 H19 119.85(14) no
C20 C19 H19 119.85(14) no
C19 C20 C15 121.3(2) no
C19 C20 H20 119.34(14) no
C15 C20 H20 119.34(13) no
C26 C21 C22 118.0(2) no
C26 C21 C8 123.2(2) no
C22 C21 C8 118.0(2) no
C23 C22 C21 121.1(2) no
C23 C22 H22 119.47(15) no
C21 C22 H22 119.47(12) no
C22 C23 C24 120.3(2) no
C22 C23 H23 119.84(15) no
C24 C23 H23 119.84(14) no
C25 C24 C23 119.4(2) no
C25 C24 H24 120.30(14) no
C23 C24 H24 120.30(14) no
C24 C25 C26 120.5(2) no
C24 C25 H25 119.77(14) no
C26 C25 H25 119.77(14) no
C25 C26 C21 120.8(2) no
C25 C26 H26 119.61(14) no
C21 C26 H26 119.61(13) no

loop_
_geom_bond_atom_site_label_1
_geom_bond_atom_site_label_2
_geom_bond_site_symmetry_2
_geom_bond_distance
_geom_bond_publ_flag
N1 C2 . 1.372(3) yes
N1 C7a . 1.487(3) yes
N1 C8 . 1.488(2) no
C2 O2 . 1.215(3) yes
C2 C3 . 1.519(3) no
C3 C3a . 1.499(3) no
C3 H3A . .97 no
C3 H3B . .97 no
C3a O4 . 1.408(3) yes
C3a C7a . 1.520(3) yes
C3a H3a . .98 no
O4 C5 . 1.448(3) yes
C5 C6 . 1.518(4) no
C5 H5A . .97 no
C5 H5B . .97 no
C6 C7 . 1.531(3) no
C6 H6A . .97 no
C6 H6B . .97 no
C7 C7a . 1.526(3) no
C7 H7A . .97 no
C7 H7B . .97 no
C7a H7a . .98 no
C8 C15 . 1.544(3) no
C8 C21 . 1.550(3) no
C8 C9 . 1.552(3) no
C9 C10 . 1.392(3) no
C9 C14 . 1.398(3) no
C10 C11 . 1.389(4) no
C10 H10 . .93 no
C11 C12 . 1.370(4) no
C11 H11 . .93 no
C12 C13 . 1.383(4) no
C12 H12 . .93 no
C13 C14 . 1.374(3) no
C13 H13 . .93 no
C14 H14 . .93 no
C15 C16 . 1.383(3) no
C15 C20 . 1.398(3) no
C16 C17 . 1.386(3) no
C16 H16 . .93 no
C17 C18 . 1.376(4) no
C17 H17 . .93 no
C18 C19 . 1.372(4) no
C18 H18 . .93 no
C19 C20 . 1.388(3) no
C19 H19 . .93 no
C20 H20 . .93 no
C21 C26 . 1.388(3) no
C21 C22 . 1.392(3) no
C22 C23 . 1.376(3) no
C22 H22 . .93 no
C23 C24 . 1.384(4) no
C23 H23 . .93 no
C24 C25 . 1.371(4) no
C24 H24 . .93 no
C25 C26 . 1.387(3) no
C25 H25 . .93 no
C26 H26 . .93 no

loop_
_geom_torsion_atom_site_label_1
_geom_torsion_atom_site_label_2
_geom_torsion_atom_site_label_3
_geom_torsion_atom_site_label_4
_geom_torsion
_geom_torsion_publ_flag
C7a N1 C2 O2 179.9(2) no
C8 N1 C2 O2 -9.2(3) no
C7a N1 C2 C3 -1.5(2) no
C8 N1 C2 C3 169.4(2) no
O2 C2 C3 C3a -155.5(2) no
N1 C2 C3 C3a 25.9(2) no
C2 C3 C3a O4 -163.2(2) no
C2 C3 C3a C7a -39.6(2) no
C3 C3a O4 C5 -176.7(2) no
C7a C3a O4 C5 64.7(2) no
C3a O4 C5 C6 -57.6(3) no
O4 C5 C6 C7 55.7(3) no
C5 C6 C7 C7a -54.5(3) no
C2 N1 C7a C3a -23.2(2) no
C8 N1 C7a C3a 167.0(2) no
C2 N1 C7a C7 -141.6(2) no
C8 N1 C7a C7 48.6(3) no
O4 C3a C7a N1 164.6(2) yes
C3 C3a C7a N1 38.9(2) yes
O4 C3a C7a C7 -66.8(2) yes
C3 C3a C7a C7 167.4(2) yes
C6 C7 C7a N1 172.1(2) no
C6 C7 C7a C3a 57.3(2) no
C2 N1 C8 C15 65.7(2) no
C7a N1 C8 C15 -125.4(2) no
C2 N1 C8 C21 -59.5(2) no
C7a N1 C8 C21 109.4(2) no
C2 N1 C8 C9 -172.6(2) no
C7a N1 C8 C9 -3.6(3) no
N1 C8 C9 C10 -114.8(2) no
C15 C8 C9 C10 4.0(3) no
C21 C8 C9 C10 126.6(2) no
N1 C8 C9 C14 69.9(2) no
C15 C8 C9 C14 -171.3(2) no
C21 C8 C9 C14 -48.7(2) no
C14 C9 C10 C11 -1.4(3) no
C8 C9 C10 C11 -176.8(2) no
C9 C10 C11 C12 0.6(4) no
C10 C11 C12 C13 0.0(4) no
C11 C12 C13 C14 0.2(4) no
C12 C13 C14 C9 -1.1(4) no
C10 C9 C14 C13 1.7(3) no
C8 C9 C14 C13 177.2(2) no
N1 C8 C15 C16 -130.7(2) no
C21 C8 C15 C16 -7.1(3) no
C9 C8 C15 C16 108.8(2) no
N1 C8 C15 C20 49.6(3) no
C21 C8 C15 C20 173.2(2) no
C9 C8 C15 C20 -70.8(3) no
C20 C15 C16 C17 1.9(3) no
C8 C15 C16 C17 -177.8(2) no
C15 C16 C17 C18 -0.3(4) no
C16 C17 C18 C19 -0.9(4) no
C17 C18 C19 C20 0.3(4) no
C18 C19 C20 C15 1.4(4) no
C16 C15 C20 C19 -2.4(4) no
C8 C15 C20 C19 177.2(2) no
N1 C8 C21 C26 -5.9(3) no
C15 C8 C21 C26 -127.1(2) no
C9 C8 C21 C26 111.6(2) no
N1 C8 C21 C22 -175.7(2) no
C15 C8 C21 C22 63.1(2) no
C9 C8 C21 C22 -58.2(2) no
C26 C21 C22 C23 1.3(3) no
C8 C21 C22 C23 171.7(2) no
C21 C22 C23 C24 -0.5(4) no
C22 C23 C24 C25 -0.3(4) no
C23 C24 C25 C26 0.2(4) no
C24 C25 C26 C21 0.7(4) no
C22 C21 C26 C25 -1.4(3) no
C8 C21 C26 C25 -171.2(2) no

loop_
_cod_related_entry_id
_cod_related_entry_database
_cod_related_entry_code
1 ChemSpider 21186160
